data_2102572
loop_
_publ_author_name
'Glidewell, Christopher'
'Low, John N.'
'Skakle, Janet M.S.'
'Wardell, Solange M. S. V.'
'Wardell, James L.'

_publ_section_title
;
 Isomeric iodo-<i>N</i>-(nitrobenzyl)anilines: interplay of hard and
 soft hydrogen bonds, iodo&#x00B7;&#x00B7;&#x00B7;nitro interactions
 and aromatic \p&#x00B7;&#x00B7;&#x00B7;\p stacking interactions
;
_journal_issue 4
_journal_name_full 'Acta Crystallographica Section B'
_journal_page_first 472
_journal_page_last 480
_journal_paper_doi 10.1107/S0108768104012017
_journal_volume 60
_journal_year 2004
_chemical_formula_moiety 'C13 H11 I N2 O2'
_chemical_formula_sum 'C13 H11 I N2 O2'
_chemical_formula_weight 354.14
_chemical_name_systematic
;
3-Iodo-N-(4-nitrobenzyl))aniline
;
_space_group_IT_number 19
_symmetry_cell_setting orthorhombic
_symmetry_space_group_name_Hall 'P 2ac 2ab'
_symmetry_space_group_name_H-M 'P 21 21 21'
_atom_sites_solution_hydrogens geom
_atom_sites_solution_primary direct
_atom_sites_solution_secondary difmap
_cell_angle_alpha 90.00
_cell_angle_beta 90.00
_cell_angle_gamma 90.00
_cell_formula_units_Z 4
_cell_length_a 7.0966(2)
_cell_length_b 12.5908(4)
_cell_length_c 13.8360(6)
_cell_measurement_reflns_used 2783
_cell_measurement_temperature 120(2)
_cell_measurement_theta_max 27.49
_cell_measurement_theta_min 2.94
_cell_volume 1236.27(8)
_computing_cell_refinement 'DENZO-SMN (Otwinowski & Minor, 1997)'
_computing_data_collection 'Kappa-CCD server software (Nonius, 1997)'
_computing_data_reduction 'DENZO-SMN '
_computing_molecular_graphics 'PLATON (Spek, 2003)'
_computing_publication_material 'SHELXL-97 and PRPKAPPA (Ferguson, 1999)'
_computing_structure_refinement 'SHELXL-97 (Sheldrick, 1997a)'
_computing_structure_solution 'SHELXS-97 (Sheldrick, 1997b)'
_diffrn_ambient_temperature 120(2)
_diffrn_measured_fraction_theta_full 0.996
_diffrn_measured_fraction_theta_max 0.985
_diffrn_measurement_device_type Kappa-CCD
_diffrn_measurement_method '\f scans, and \w scans with \k offsets'
_diffrn_radiation_monochromator graphite
_diffrn_radiation_source 'rotating anode'
_diffrn_radiation_type 'Mo K\a'
_diffrn_radiation_wavelength 0.71073
_diffrn_reflns_av_R_equivalents 0.0501
_diffrn_reflns_av_sigmaI/netI 0.0577
_diffrn_reflns_limit_h_max 9
_diffrn_reflns_limit_h_min -8
_diffrn_reflns_limit_k_max 16
_diffrn_reflns_limit_k_min -16
_diffrn_reflns_limit_l_max 17
_diffrn_reflns_limit_l_min -15
_diffrn_reflns_number 9541
_diffrn_reflns_theta_full 25.50
_diffrn_reflns_theta_max 27.49
_diffrn_reflns_theta_min 2.94
_diffrn_standards_decay_% 0
_exptl_absorpt_coefficient_mu 2.585
_exptl_absorpt_correction_T_max 0.927
_exptl_absorpt_correction_T_min 0.440
_exptl_absorpt_correction_type multi-scan
_exptl_absorpt_process_details 'DENZO-SMN (Otwinowski & Minor, 1997)'
_exptl_crystal_colour orange
_exptl_crystal_density_diffrn 1.903
_exptl_crystal_density_method 'not measured'
_exptl_crystal_description needle
_exptl_crystal_F_000 688
_exptl_crystal_size_max 0.38
_exptl_crystal_size_mid 0.05
_exptl_crystal_size_min 0.03
_refine_diff_density_max 0.543
_refine_diff_density_min -0.611
_refine_ls_abs_structure_details 'Flack (1983), 1191 Friedel pairs'
_refine_ls_abs_structure_Flack -0.01(2)
_refine_ls_extinction_method none
_refine_ls_goodness_of_fit_ref 1.013
_refine_ls_hydrogen_treatment constr
_refine_ls_matrix_type full
_refine_ls_number_parameters 163
_refine_ls_number_reflns 2783
_refine_ls_number_restraints 0
_refine_ls_restrained_S_all 1.013
_refine_ls_R_factor_all 0.0420
_refine_ls_R_factor_gt 0.0297
_refine_ls_shift/su_max 0.001
_refine_ls_shift/su_mean 0.000
_refine_ls_structure_factor_coef Fsqd
_refine_ls_weighting_details 'w=1/[\s^2^(Fo^2^)+(0.0137P)^2^] where P=(Fo^2^+2Fc^2^)/3'
_refine_ls_weighting_scheme calc
_refine_ls_wR_factor_gt 0.0469
_refine_ls_wR_factor_ref 0.0495
_reflns_number_gt 2437
_reflns_number_total 2783
_reflns_threshold_expression I>2\s(I)
_cod_data_source_file na5018.cif
_cod_data_source_block (2)
_cod_depositor_comments
;
The following automatic conversions were performed:
'_exptl_absorpt_correction_type' value 'Multi-scan' changed to
'multi-scan' according to
'/home/saulius/struct/CIF-dictionaries/cif_core.dic' dictionary named
'cif_core.dic' version 2.4.1 from 2010-06-29.

Automatic conversion script
Id: cif_fix_enum 1527 2010-12-29 10:47:43Z saulius 

The following automatic conversions were performed:

'_exptl_absorpt_correction_type' value 'Multi-scan' changed to
'multi-scan' according to
/home/saulius/struct/CIF-dictionaries/cif_core.dic dictionary named
'cif_core.dic' version 2.4.1 from 2010-06-29.

Automatic conversion script
Id: cif_fix_values 1715 2011-07-08 13:25:40Z adriana 
;
_cod_database_code 2102572

loop_
_symmetry_equiv_pos_as_xyz
'x, y, z'
'-x+1/2, -y, z+1/2'
'-x, y+1/2, -z+1/2'
'x+1/2, -y+1/2, -z'

loop_
_atom_site_label
_atom_site_fract_x
_atom_site_fract_y
_atom_site_fract_z
_atom_site_U_iso_or_equiv
_atom_site_adp_type
_atom_site_calc_flag
_atom_site_refinement_flags
_atom_site_occupancy
_atom_site_type_symbol
N1 0.3919(5) 0.3395(3) 0.4693(2) 0.0218(8) Uani d . 1 N
C17 0.4045(5) 0.2280(3) 0.4779(3) 0.0207(9) Uani d . 1 C
C11 0.3936(4) 0.1839(2) 0.5785(3) 0.0168(7) Uani d . 1 C
C12 0.4180(4) 0.0752(3) 0.5892(3) 0.0206(8) Uani d . 1 C
C13 0.4024(5) 0.0272(3) 0.6789(3) 0.0204(9) Uani d . 1 C
C14 0.3602(4) 0.0912(3) 0.7580(3) 0.0164(8) Uani d . 1 C
N14 0.3393(4) 0.0413(3) 0.8530(2) 0.0236(8) Uani d . 1 N
O11 0.3704(4) -0.0537(2) 0.86032(19) 0.0325(7) Uani d . 1 O
O12 0.2921(4) 0.09823(19) 0.92151(19) 0.0302(6) Uani d . 1 O
C15 0.3389(4) 0.1994(3) 0.7494(3) 0.0181(8) Uani d . 1 C
C16 0.3554(5) 0.2455(3) 0.6593(2) 0.0176(9) Uani d . 1 C
C21 0.3891(5) 0.3868(3) 0.3778(3) 0.0177(8) Uani d . 1 C
C22 0.3470(5) 0.3278(3) 0.2944(3) 0.0183(8) Uani d . 1 C
C23 0.3437(5) 0.3795(3) 0.2056(2) 0.0182(8) Uani d . 1 C
I23 0.28995(3) 0.28735(2) 0.081314(17) 0.02517(8) Uani d . 1 I
C24 0.3805(5) 0.4864(3) 0.1961(3) 0.0196(8) Uani d . 1 C
C25 0.4207(5) 0.5439(3) 0.2803(3) 0.0217(9) Uani d . 1 C
C26 0.4255(5) 0.4944(3) 0.3688(3) 0.0188(8) Uani d . 1 C
H1 0.3858 0.3793 0.5214 0.026 Uiso calc R 1 H
H171 0.5253 0.2049 0.4489 0.025 Uiso calc R 1 H
H172 0.3019 0.1960 0.4392 0.025 Uiso calc R 1 H
H12 0.4458 0.0330 0.5341 0.025 Uiso calc R 1 H
H13 0.4201 -0.0472 0.6863 0.024 Uiso calc R 1 H
H15 0.3132 0.2417 0.8047 0.022 Uiso calc R 1 H
H17 0.3405 0.3201 0.6526 0.021 Uiso calc R 1 H
H22 0.3212 0.2539 0.2986 0.022 Uiso calc R 1 H
H24 0.3786 0.5200 0.1346 0.024 Uiso calc R 1 H
H25 0.4451 0.6179 0.2761 0.026 Uiso calc R 1 H
H26 0.4542 0.5348 0.4249 0.023 Uiso calc R 1 H

loop_
_atom_site_aniso_label
_atom_site_aniso_U_11
_atom_site_aniso_U_22
_atom_site_aniso_U_33
_atom_site_aniso_U_12
_atom_site_aniso_U_13
_atom_site_aniso_U_23
N1 0.0356(19) 0.021(2) 0.0086(16) 0.0022(16) 0.0016(14) -0.0001(14)
C17 0.0159(19) 0.027(3) 0.019(2) 0.0013(18) -0.0020(15) 0.0058(19)
C11 0.0110(17) 0.022(2) 0.0170(18) -0.0032(12) -0.0049(16) 0.0027(18)
C12 0.021(2) 0.022(2) 0.019(2) 0.0022(14) 0.0004(18) -0.0040(19)
C13 0.016(2) 0.021(2) 0.024(2) -0.0020(15) -0.0018(15) 0.0027(17)
C14 0.0115(17) 0.026(2) 0.0120(19) -0.0078(14) -0.0025(15) 0.0044(16)
N14 0.021(2) 0.032(2) 0.0178(18) -0.0032(14) -0.0028(13) 0.0064(16)
O11 0.0441(18) 0.0251(18) 0.0282(16) 0.0076(13) 0.0026(13) 0.0123(13)
O12 0.0436(15) 0.0319(15) 0.0149(13) -0.0030(12) 0.0024(17) 0.0032(13)
C15 0.0173(18) 0.023(2) 0.0136(17) 0.0000(15) -0.0001(13) -0.0005(18)
C16 0.0169(19) 0.016(2) 0.020(2) -0.0009(13) -0.0003(15) 0.0030(15)
C21 0.0127(19) 0.025(2) 0.0149(19) 0.0034(16) 0.0007(14) 0.0002(16)
C22 0.019(2) 0.018(2) 0.018(2) 0.0028(14) 0.0009(14) -0.0014(15)
C23 0.016(2) 0.023(2) 0.015(2) 0.0015(15) -0.0023(14) -0.0029(16)
I23 0.03187(13) 0.02975(13) 0.01389(12) 0.00336(12) -0.00212(10) -0.00242(13)
C24 0.0205(19) 0.024(2) 0.0148(19) 0.0040(16) 0.0036(16) 0.0076(17)
C25 0.019(2) 0.018(2) 0.028(2) 0.0029(15) -0.0036(15) 0.0041(17)
C26 0.018(2) 0.021(2) 0.0182(19) 0.0008(16) -0.0020(15) -0.0003(17)

loop_
_atom_type_symbol
_atom_type_description
_atom_type_scat_dispersion_real
_atom_type_scat_dispersion_imag
_atom_type_scat_source
C C 0.0033 0.0016 'International Tables Vol C Tables 4.2.6.8 and 6.1.1.4'
H H 0.0000 0.0000 'International Tables Vol C Tables 4.2.6.8 and 6.1.1.4'
I I -0.4742 1.8119 'International Tables Vol C Tables 4.2.6.8 and 6.1.1.4'
N N 0.0061 0.0033 'International Tables Vol C Tables 4.2.6.8 and 6.1.1.4'
O O 0.0106 0.0060 'International Tables Vol C Tables 4.2.6.8 and 6.1.1.4'

loop_
_geom_angle_atom_site_label_1
_geom_angle_atom_site_label_2
_geom_angle_atom_site_label_3
_geom_angle
_geom_angle_publ_flag
C21 N1 C17 120.1(3) no
C21 N1 H1 120.0 no
C17 N1 H1 120.0 no
N1 C17 C11 116.3(3) no
N1 C17 H171 108.2 no
C11 C17 H171 108.2 no
N1 C17 H172 108.2 no
C11 C17 H172 108.2 no
H171 C17 H172 107.4 no
C12 C11 C16 119.3(4) no
C12 C11 C17 117.3(4) no
C16 C11 C17 123.4(3) no
C13 C12 C11 121.1(4) no
C13 C12 H12 119.5 no
C11 C12 H12 119.5 no
C12 C13 C14 118.0(4) no
C12 C13 H13 121.0 no
C14 C13 H13 121.0 no
C15 C14 C13 121.9(3) no
C15 C14 N14 119.4(3) no
C13 C14 N14 118.6(3) no
O11 N14 O12 123.6(3) no
O11 N14 C14 118.5(3) no
O12 N14 C14 117.9(3) no
C14 C15 C16 119.1(3) no
C14 C15 H15 120.5 no
C16 C15 H15 120.5 no
C15 C16 C11 120.6(3) no
C15 C16 H17 119.7 no
C11 C16 H17 119.7 no
C26 C21 N1 119.6(3) no
C26 C21 C22 119.0(3) no
N1 C21 C22 121.4(3) no
C23 C22 C21 118.8(3) no
C23 C22 H22 120.6 no
C21 C22 H22 120.6 no
C24 C23 C22 122.6(3) no
C24 C23 I23 119.6(3) no
C22 C23 I23 117.8(3) no
C23 C24 C25 117.7(3) no
C23 C24 H24 121.2 no
C25 C24 H24 121.2 no
C26 C25 C24 120.8(4) no
C26 C25 H25 119.6 no
C24 C25 H25 119.6 no
C25 C26 C21 121.2(4) no
C25 C26 H26 119.4 no
C21 C26 H26 119.4 no

loop_
_geom_bond_atom_site_label_1
_geom_bond_atom_site_label_2
_geom_bond_distance
_geom_bond_publ_flag
N1 C21 1.399(4) no
N1 C17 1.412(4) no
N1 H1 0.88 no
C17 C11 1.501(5) no
C17 H171 0.99 no
C17 H172 0.99 no
C11 C12 1.387(4) no
C11 C16 1.388(5) no
C12 C13 1.385(5) no
C12 H12 0.95 no
C13 C14 1.391(5) no
C13 H13 0.95 no
C14 C15 1.375(5) no
C14 N14 1.464(4) no
N14 O11 1.220(4) no
N14 O12 1.235(4) no
C15 C16 1.380(5) no
C15 H15 0.95 no
C16 H17 0.95 no
C21 C26 1.384(5) no
C21 C22 1.404(5) no
C22 C23 1.391(5) no
C22 H22 0.95 no
C23 C24 1.378(5) no
C23 I23 2.109(3) no
C24 C25 1.400(5) no
C24 H24 0.95 no
C25 C26 1.375(5) no
C25 H25 0.95 no
C26 H26 0.95 no

loop_
_geom_hbond_atom_site_label_D
_geom_hbond_atom_site_label_H
_geom_hbond_atom_site_label_A
_geom_hbond_site_symmetry_A
_geom_hbond_distance_DH
_geom_hbond_distance_HA
_geom_hbond_distance_DA
_geom_hbond_angle_DHA
_geom_hbond_publ_flag
N1 H1 O11 3_656 0.88 2.53 3.196(4) 133 y
C17 H172 O11 2_554 0.99 2.43 3.357(5) 156 y

loop_
_geom_torsion_atom_site_label_1
_geom_torsion_atom_site_label_2
_geom_torsion_atom_site_label_3
_geom_torsion_atom_site_label_4
_geom_torsion
_geom_torsion_publ_flag
C21 N1 C17 C11 -176.0(3) no
N1 C17 C11 C12 -175.9(3) no
N1 C17 C11 C16 6.0(5) no
C16 C11 C12 C13 0.9(5) no
C17 C11 C12 C13 -177.3(3) no
C11 C12 C13 C14 0.4(5) no
C12 C13 C14 C15 -1.7(5) no
C12 C13 C14 N14 178.7(3) no
C15 C14 N14 O11 -175.4(3) no
C13 C14 N14 O11 4.2(5) no
C15 C14 N14 O12 4.1(4) no
C13 C14 N14 O12 -176.2(3) no
C13 C14 C15 C16 1.6(5) no
N14 C14 C15 C16 -178.8(3) no
C14 C15 C16 C11 -0.2(4) no
C12 C11 C16 C15 -1.0(4) no
C17 C11 C16 C15 177.1(3) no
C17 N1 C21 C26 -163.4(3) no
C17 N1 C21 C22 17.7(6) no
C26 C21 C22 C23 0.2(5) no
N1 C21 C22 C23 179.1(3) no
C21 C22 C23 C24 0.1(5) no
C21 C22 C23 I23 177.8(2) no
C22 C23 C24 C25 -0.6(5) no
I23 C23 C24 C25 -178.2(2) no
C23 C24 C25 C26 0.8(5) no
C24 C25 C26 C21 -0.6(5) no
N1 C21 C26 C25 -178.9(3) no
C22 C21 C26 C25 0.1(5) no

loop_
_cod_related_entry_id
_cod_related_entry_database
_cod_related_entry_code
1 ChemSpider 21140199
